data_2002360
loop_
_publ_author_name
'Waburg, M'
'Mueller-Buschbaum, Hk'

_publ_section_title
;
Kristallchemische Untersuchungen an den Phasen: (I) Zn (V0.12 Nb0.88)2
O6, (II) Zn (V0.28 Ta0.72)2 O6 und (III) Zn (Nb0.58 Ta0.42)2 O6
;
_journal_name_full
;
Zeitschrift fuer Anorganische und Allgemeine Chemie
;
_journal_page_first 31
_journal_page_last 36
_journal_paper_doi 10.1002/zaac.19865421106
_journal_volume 542
_journal_year 1986
_chemical_formula_structural 'Zn (V0.28 Ta0.72)2 O6'
_chemical_formula_sum 'O6 Ta1.44 V0.56 Zn'
_chemical_name_systematic
;
Zinc vanadium tantalum oxide (1/0.56/1.44/6)
;
_space_group_IT_number 136
_symmetry_cell_setting tetragonal
_symmetry_Int_Tables_number 136
_symmetry_space_group_name_Hall '-P 4n 2n'
_symmetry_space_group_name_H-M 'P 42/m n m'
_cell_angle_alpha 90
_cell_angle_beta 90
_cell_angle_gamma 90
_cell_formula_units_Z 2
_cell_length_a 4.712(2)
_cell_length_b 4.712(2)
_cell_length_c 9.191(2)
_cell_volume 204.1
_refine_ls_R_factor_all 0.052
_cod_original_formula_sum 'O6 Ta1.44 V.56 Zn'
_cod_database_code 2002360

loop_
_symmetry_equiv_pos_as_xyz
x,y,z
-x,-y,z
1/2+x,1/2-y,1/2+z
1/2-x,1/2+y,1/2+z
-x,-y,-z
x,y,-z
1/2-x,1/2+y,1/2-z
1/2+x,1/2-y,1/2-z
y,x,z
-y,-x,z
1/2-y,1/2+x,1/2+z
1/2+y,1/2-x,1/2+z
-y,-x,-z
y,x,-z
1/2+y,1/2-x,1/2-z
1/2-y,1/2+x,1/2-z

loop_
_atom_site_label
_atom_site_type_symbol
_atom_site_symmetry_multiplicity
_atom_site_Wyckoff_symbol
_atom_site_fract_x
_atom_site_fract_y
_atom_site_fract_z
_atom_site_occupancy
_atom_site_attached_hydrogens
_atom_site_calc_flag
Zn1 Zn2+ 2 a 0. 0. 0. 1. 0 d
V1 V5+ 4 e 0. 0. 0.3324(1) 0.28 0 d
Ta1 Ta5+ 4 e 0. 0. 0.3324(1) 0.72 0 d
O1 O2- 4 f 0.307(5) 0.307(5) 0. 1. 0 d
O2 O2- 8 j 0.297(3) 0.297(3) 0.325(2) 1. 0 d

loop_
_atom_type_symbol
_atom_type_oxidation_number
Zn2+ 2.000
V5+ 5.000
Ta5+ 5.000
O2- -2.000
